data_7245941
loop_
_publ_author_name
'Chulanova, Elena A.'
'Radiush, Ekaterina A.'
'Balmohammadi, Yaser'
'Beckmann, Jens'
'Grabowsky, Simon'
'Zibarev, Andrey V.'

_publ_section_title
;
 New charge-transfer complexes of 1,2,5-chalcogenadiazoles with
 tetrathiafulvalenes
;
_journal_issue 3
_journal_name_full CrystEngComm
_journal_page_first 391
_journal_page_last 402
_journal_paper_doi 10.1039/D2CE01385A
_journal_volume 25
_journal_year 2023
_chemical_formula_moiety 'C3 H2 S2, C8 H4 N4 S'
_chemical_formula_sum 'C11 H6 N4 S3'
_chemical_formula_weight 290.38
_space_group_crystal_system monoclinic
_space_group_IT_number 14
_space_group_name_Hall '-P 2ybc'
_space_group_name_H-M_alt 'P 1 21/c 1'
_atom_sites_solution_hydrogens geom
_audit_creation_date 2021-12-29
_audit_creation_method
;
Olex2 1.3
(compiled 2020.11.12 svn.r5f609507 for OlexSys, GUI svn.r6272)
;
_audit_update_record
;
2022-07-22 deposited with the CCDC.	2022-11-30 downloaded from the CCDC.
;
_cell_angle_alpha 90
_cell_angle_beta 104.261(2)
_cell_angle_gamma 90
_cell_formula_units_Z 4
_cell_length_a 11.0656(4)
_cell_length_b 8.8374(3)
_cell_length_c 12.0606(4)
_cell_measurement_reflns_used 9860
_cell_measurement_temperature 100(2)
_cell_measurement_theta_max 29.96
_cell_measurement_theta_min 2.89
_cell_volume 1143.07(7)
_computing_molecular_graphics 'Olex2 1.3 (Dolomanov et al., 2009)'
_computing_publication_material 'Olex2 1.3 (Dolomanov et al., 2009)'
_computing_structure_refinement 'SHELXL 2018/3 (Sheldrick, 2015)'
_computing_structure_solution 'SHELXS-97 (Sheldrick, 1990)'
_diffrn_ambient_temperature 100.0
_diffrn_measured_fraction_theta_full 1.000
_diffrn_measured_fraction_theta_max 0.995
_diffrn_measurement_device_type 'Bruker APEX-II CCD'
_diffrn_measurement_method '\f and \w scans'
_diffrn_radiation_type MoK\a
_diffrn_radiation_wavelength 0.71073
_diffrn_reflns_av_R_equivalents 0.0948
_diffrn_reflns_av_unetI/netI 0.0335
_diffrn_reflns_Laue_measured_fraction_full 1.000
_diffrn_reflns_Laue_measured_fraction_max 0.995
_diffrn_reflns_limit_h_max 15
_diffrn_reflns_limit_h_min -15
_diffrn_reflns_limit_k_max 12
_diffrn_reflns_limit_k_min -12
_diffrn_reflns_limit_l_max 17
_diffrn_reflns_limit_l_min -16
_diffrn_reflns_number 62097
_diffrn_reflns_point_group_measured_fraction_full 1.000
_diffrn_reflns_point_group_measured_fraction_max 0.995
_diffrn_reflns_theta_full 25.242
_diffrn_reflns_theta_max 30.137
_diffrn_reflns_theta_min 2.890
_diffrn_source_current 1.0
_diffrn_source_power 0.05
_diffrn_source_voltage 50.0
_diffrn_standards_number 0
_exptl_absorpt_coefficient_mu 0.632
_exptl_absorpt_correction_T_max 0.7460
_exptl_absorpt_correction_T_min 0.6926
_exptl_absorpt_correction_type multi-scan
_exptl_absorpt_process_details
;
SADABS-2016/2 (Bruker,2016/2) was used for absorption correction.
wR2(int) was 0.1070 before and 0.0635 after correction.
The Ratio of minimum to maximum transmission is 0.9284.
The \l/2 correction factor is Not present.
;
_exptl_crystal_colour green
_exptl_crystal_colour_primary green
_exptl_crystal_density_diffrn 1.687
_exptl_crystal_density_method 'not measured'
_exptl_crystal_description block
_exptl_crystal_F_000 592
_exptl_crystal_size_max 0.30
_exptl_crystal_size_mid 0.20
_exptl_crystal_size_min 0.10
_refine_diff_density_max 1.371
_refine_diff_density_min -0.441
_refine_diff_density_rms 0.114
_refine_ls_extinction_method none
_refine_ls_goodness_of_fit_ref 1.083
_refine_ls_hydrogen_treatment constr
_refine_ls_matrix_type full
_refine_ls_number_parameters 163
_refine_ls_number_reflns 3357
_refine_ls_number_restraints 0
_refine_ls_restrained_S_all 1.083
_refine_ls_R_factor_all 0.0689
_refine_ls_R_factor_gt 0.0495
_refine_ls_shift/su_max 0.000
_refine_ls_shift/su_mean 0.000
_refine_ls_structure_factor_coef Fsqd
_refine_ls_weighting_details 'w=1/[\s^2^(Fo^2^)+(0.0662P)^2^+1.3773P] where P=(Fo^2^+2Fc^2^)/3'
_refine_ls_weighting_scheme calc
_refine_ls_wR_factor_gt 0.1171
_refine_ls_wR_factor_ref 0.1254
_reflns_Friedel_coverage 0.000
_reflns_number_gt 2651
_reflns_number_total 3357
_reflns_threshold_expression 'I > 2\s(I)'
_cod_data_source_file d2ce01385a2.cif
_cod_data_source_block chulanovae170718_0m
_cod_depositor_comments 'Adding full bibliography for 7245938--7245942.cif.'
_cod_database_code 7245941
_shelx_shelxl_version_number 2018/3
_shelx_space_group_comment
;
The symmetry employed for this shelxl refinement is uniquely defined
by the following loop, which should always be used as a source of
symmetry information in preference to the above space-group names.
They are only intended as comments.
;
_olex2_refinement_description
;
1. Fixed Uiso
 At 1.2 times of:
  All C(H) groups
2.a Aromatic/amide H refined with riding coordinates:
 C7(H7), C4(H4), C11(H11), C5(H5), C10(H10), C6(H6)
;
_olex2_submission_special_instructions 'No special instructions were received'

loop_
_space_group_symop_operation_xyz
'x, y, z'
'-x, y+1/2, -z+1/2'
'-x, -y, -z'
'x, -y-1/2, z-1/2'

loop_
_atom_site_label
_atom_site_type_symbol
_atom_site_fract_x
_atom_site_fract_y
_atom_site_fract_z
_atom_site_U_iso_or_equiv
_atom_site_adp_type
_atom_site_occupancy
_atom_site_site_symmetry_order
_atom_site_calc_flag
_atom_site_refinement_flags_posn
_atom_site_refinement_flags_adp
_atom_site_refinement_flags_occupancy
_atom_site_disorder_assembly
_atom_site_disorder_group
S3 S 0.58491(5) 0.40936(7) 0.67148(5) 0.01464(14) Uani 1 1 d . . . . .
S2 S 0.42618(5) 0.26902(7) 0.46517(5) 0.01539(15) Uani 1 1 d . . . . .
S1 S 0.14239(6) 0.85183(7) 0.33436(5) 0.01764(15) Uani 1 1 d . . . . .
N4 N 0.23778(17) 0.5969(2) 0.58131(16) 0.0126(4) Uani 1 1 d . . . . .
N3 N 0.07772(17) 0.4541(2) 0.38107(16) 0.0127(4) Uani 1 1 d . . . . .
N2 N 0.21643(19) 0.8175(2) 0.46447(18) 0.0165(4) Uani 1 1 d . . . . .
N1 N 0.08005(19) 0.6913(2) 0.29189(17) 0.0163(4) Uani 1 1 d . . . . .
C7 C 0.2441(2) 0.3649(3) 0.68081(18) 0.0133(4) Uani 1 1 d . . . . .
H7 H 0.296357 0.409640 0.747122 0.016 Uiso 1 1 calc R U . . .
C4 C 0.0915(2) 0.2258(3) 0.4850(2) 0.0145(4) Uani 1 1 d . . . . .
H4 H 0.041222 0.177145 0.419496 0.017 Uiso 1 1 calc R U . . .
C1 C 0.1135(2) 0.5987(3) 0.3814(2) 0.0131(4) Uani 1 1 d . . . . .
C8 C 0.2023(2) 0.4517(3) 0.57951(19) 0.0119(4) Uani 1 1 d . . . . .
C3 C 0.1223(2) 0.3800(3) 0.47955(19) 0.0127(4) Uani 1 1 d . . . . .
C2 C 0.1927(2) 0.6698(3) 0.48218(19) 0.0122(4) Uani 1 1 d . . . . .
C11 C 0.5447(2) 0.2198(3) 0.6799(2) 0.0143(4) Uani 1 1 d . . . . .
H11 H 0.573598 0.163706 0.748528 0.017 Uiso 1 1 calc R U . . .
C5 C 0.1337(2) 0.1456(3) 0.5848(2) 0.0167(5) Uani 1 1 d . . . . .
H5 H 0.112357 0.041887 0.587994 0.020 Uiso 1 1 calc R U . . .
C10 C 0.4722(2) 0.1565(3) 0.5872(2) 0.0148(4) Uani 1 1 d . . . . .
H10 H 0.446398 0.053924 0.587309 0.018 Uiso 1 1 calc R U . . .
C9 C 0.5028(2) 0.4338(3) 0.52822(19) 0.0127(4) Uani 1 1 d . . . . .
C6 C 0.2089(2) 0.2170(3) 0.6827(2) 0.0160(5) Uani 1 1 d . . . . .
H6 H 0.235644 0.160702 0.751453 0.019 Uiso 1 1 calc R U . . .

loop_
_atom_site_aniso_label
_atom_site_aniso_U_11
_atom_site_aniso_U_22
_atom_site_aniso_U_33
_atom_site_aniso_U_23
_atom_site_aniso_U_13
_atom_site_aniso_U_12
S3 0.0144(3) 0.0154(3) 0.0121(3) 0.0008(2) -0.00056(19) 0.0003(2)
S2 0.0166(3) 0.0136(3) 0.0139(3) -0.0003(2) -0.0003(2) -0.0014(2)
S1 0.0199(3) 0.0153(3) 0.0179(3) 0.0041(2) 0.0050(2) 0.0002(2)
N4 0.0104(8) 0.0140(9) 0.0130(9) -0.0029(7) 0.0020(7) -0.0012(7)
N3 0.0103(8) 0.0144(9) 0.0128(8) -0.0016(7) 0.0014(7) -0.0007(7)
N2 0.0152(9) 0.0145(9) 0.0206(10) -0.0021(8) 0.0059(8) -0.0018(8)
N1 0.0163(9) 0.0170(10) 0.0147(9) 0.0010(8) 0.0020(8) 0.0006(8)
C7 0.0093(9) 0.0218(12) 0.0072(9) -0.0013(8) -0.0012(7) 0.0036(8)
C4 0.0090(10) 0.0190(11) 0.0142(10) -0.0072(9) 0.0004(8) -0.0003(8)
C1 0.0110(10) 0.0109(10) 0.0200(11) -0.0006(8) 0.0085(8) 0.0019(8)
C8 0.0079(9) 0.0146(10) 0.0134(10) -0.0005(8) 0.0030(8) 0.0022(8)
C3 0.0091(9) 0.0143(11) 0.0143(10) -0.0016(8) 0.0021(8) 0.0013(8)
C2 0.0100(9) 0.0126(10) 0.0140(10) -0.0023(8) 0.0029(8) -0.0004(8)
C11 0.0137(10) 0.0155(11) 0.0146(10) 0.0036(8) 0.0049(8) 0.0054(8)
C5 0.0160(11) 0.0092(10) 0.0268(12) -0.0014(9) 0.0088(9) 0.0003(8)
C10 0.0147(11) 0.0121(10) 0.0185(11) 0.0018(8) 0.0060(9) 0.0027(8)
C9 0.0104(9) 0.0135(11) 0.0128(10) -0.0001(8) 0.0003(8) 0.0008(8)
C6 0.0138(10) 0.0194(12) 0.0156(10) 0.0068(9) 0.0053(8) 0.0068(9)

loop_
_atom_type_symbol
_atom_type_description
_atom_type_scat_dispersion_real
_atom_type_scat_dispersion_imag
_atom_type_scat_source
C C 0.0033 0.0016 'International Tables Vol C Tables 4.2.6.8 and 6.1.1.4'
H H 0.0000 0.0000 'International Tables Vol C Tables 4.2.6.8 and 6.1.1.4'
N N 0.0061 0.0033 'International Tables Vol C Tables 4.2.6.8 and 6.1.1.4'
S S 0.1246 0.1234 'International Tables Vol C Tables 4.2.6.8 and 6.1.1.4'

loop_
_geom_angle_atom_site_label_1
_geom_angle_atom_site_label_2
_geom_angle_atom_site_label_3
_geom_angle
_geom_angle_site_symmetry_1
_geom_angle_site_symmetry_3
_geom_angle_publ_flag
C11 S3 C9 95.61(11) . . ?
C10 S2 C9 95.61(11) . . ?
N1 S1 N2 102.71(11) . . ?
C8 N4 C2 113.72(19) . . ?
C1 N3 C3 114.8(2) . . ?
C2 N2 S1 105.22(16) . . ?
C1 N1 S1 105.80(16) . . ?
C8 C7 H7 120.1 . . ?
C6 C7 H7 120.1 . . ?
C6 C7 C8 119.8(2) . . ?
C3 C4 H4 119.8 . . ?
C5 C4 H4 119.8 . . ?
C5 C4 C3 120.3(2) . . ?
N3 C1 C2 122.2(2) . . ?
N1 C1 N3 124.1(2) . . ?
N1 C1 C2 113.7(2) . . ?
N4 C8 C7 118.1(2) . . ?
N4 C8 C3 123.1(2) . . ?
C7 C8 C3 118.7(2) . . ?
N3 C3 C4 118.2(2) . . ?
N3 C3 C8 122.6(2) . . ?
C4 C3 C8 119.2(2) . . ?
N4 C2 N2 123.9(2) . . ?
N4 C2 C1 123.5(2) . . ?
N2 C2 C1 112.6(2) . . ?
S3 C11 H11 121.1 . . ?
C10 C11 S3 117.77(18) . . ?
C10 C11 H11 121.1 . . ?
C4 C5 H5 119.9 . . ?
C4 C5 C6 120.2(2) . . ?
C6 C5 H5 119.9 . . ?
S2 C10 H10 121.3 . . ?
C11 C10 S2 117.36(19) . . ?
C11 C10 H10 121.3 . . ?
S3 C9 S2 113.63(12) . . ?
C9 C9 S3 123.5(2) 3_666 . ?
C9 C9 S2 122.9(2) 3_666 . ?
C7 C6 C5 121.7(2) . . ?
C7 C6 H6 119.2 . . ?
C5 C6 H6 119.2 . . ?

loop_
_geom_bond_atom_site_label_1
_geom_bond_atom_site_label_2
_geom_bond_distance
_geom_bond_site_symmetry_2
_geom_bond_publ_flag
S3 C11 1.742(2) . ?
S3 C9 1.756(2) . ?
S2 C10 1.745(2) . ?
S2 C9 1.760(2) . ?
S1 N2 1.610(2) . ?
S1 N1 1.605(2) . ?
N4 C8 1.341(3) . ?
N4 C2 1.341(3) . ?
N3 C1 1.338(3) . ?
N3 C3 1.339(3) . ?
N2 C2 1.358(3) . ?
N1 C1 1.332(3) . ?
C7 H7 0.9500 . ?
C7 C8 1.420(3) . ?
C7 C6 1.365(3) . ?
C4 H4 0.9500 . ?
C4 C3 1.410(3) . ?
C4 C5 1.376(3) . ?
C1 C2 1.454(3) . ?
C8 C3 1.453(3) . ?
C11 H11 0.9500 . ?
C11 C10 1.329(3) . ?
C5 H5 0.9500 . ?
C5 C6 1.414(3) . ?
C10 H10 0.9500 . ?
C9 C9 1.348(4) 3_666 ?
C6 H6 0.9500 . ?

loop_
_geom_torsion_atom_site_label_1
_geom_torsion_atom_site_label_2
_geom_torsion_atom_site_label_3
_geom_torsion_atom_site_label_4
_geom_torsion
_geom_torsion_site_symmetry_1
_geom_torsion_site_symmetry_2
_geom_torsion_site_symmetry_3
_geom_torsion_site_symmetry_4
_geom_torsion_publ_flag
S3 C11 C10 S2 0.9(3) . . . . ?
S1 N2 C2 N4 -179.87(19) . . . . ?
S1 N2 C2 C1 0.5(2) . . . . ?
S1 N1 C1 N3 178.61(18) . . . . ?
S1 N1 C1 C2 -0.8(2) . . . . ?
N4 C8 C3 N3 0.0(3) . . . . ?
N4 C8 C3 C4 179.0(2) . . . . ?
N3 C1 C2 N4 1.2(3) . . . . ?
N3 C1 C2 N2 -179.2(2) . . . . ?
N2 S1 N1 C1 0.99(18) . . . . ?
N1 S1 N2 C2 -0.89(18) . . . . ?
N1 C1 C2 N4 -179.5(2) . . . . ?
N1 C1 C2 N2 0.2(3) . . . . ?
C7 C8 C3 N3 179.3(2) . . . . ?
C7 C8 C3 C4 -1.7(3) . . . . ?
C4 C5 C6 C7 -1.5(4) . . . . ?
C1 N3 C3 C4 -178.4(2) . . . . ?
C1 N3 C3 C8 0.6(3) . . . . ?
C8 N4 C2 N2 180.0(2) . . . . ?
C8 N4 C2 C1 -0.5(3) . . . . ?
C8 C7 C6 C5 1.6(3) . . . . ?
C3 N3 C1 N1 179.5(2) . . . . ?
C3 N3 C1 C2 -1.2(3) . . . . ?
C3 C4 C5 C6 -0.2(3) . . . . ?
C2 N4 C8 C7 -179.4(2) . . . . ?
C2 N4 C8 C3 -0.1(3) . . . . ?
C11 S3 C9 S2 -0.57(15) . . . . ?
C11 S3 C9 C9 178.6(3) . . . 3_666 ?
C5 C4 C3 N3 -179.1(2) . . . . ?
C5 C4 C3 C8 1.8(3) . . . . ?
C10 S2 C9 S3 0.93(15) . . . . ?
C10 S2 C9 C9 -178.3(3) . . . 3_666 ?
C9 S3 C11 C10 -0.2(2) . . . . ?
C9 S2 C10 C11 -1.1(2) . . . . ?
C6 C7 C8 N4 179.4(2) . . . . ?
C6 C7 C8 C3 0.1(3) . . . . ?
